data_7217802
loop_
_publ_author_name
'Paul, Anup'
'Gupta, Rakesh Kumar'
'Dubey, Mrigendra'
'Sharma, Gunjan'
'Koch, Biplob'
'Hundal, Geeta'
'Hundal, Maninder Singh'
'Pandey, Shankar'

_publ_section_title
;
 Potential apoptosis inducing agents based on a new benzimidazole Schiff
 base ligand and its dicopper(II) complex
;
_journal_name_full 'RSC Advances'
_journal_paper_doi 10.1039/C4RA08680E
_journal_year 2014
_chemical_formula_moiety 'C42 H32 Cu2 N8 O8'
_chemical_formula_sum 'C42 H32 Cu2 N8 O8'
_chemical_formula_weight 903.86
_chemical_name_systematic
; 
 ? 
;
_space_group_IT_number 14
_symmetry_cell_setting monoclinic
_symmetry_space_group_name_Hall '-P 2yn'
_symmetry_space_group_name_H-M 'P 1 21/n 1'
_atom_sites_solution_hydrogens geom
_atom_sites_solution_primary direct
_atom_sites_solution_secondary difmap
_audit_creation_method SHELXL-97
_cell_angle_alpha 90.00
_cell_angle_beta 94.202(11)
_cell_angle_gamma 90.00
_cell_formula_units_Z 2
_cell_length_a 10.265(2)
_cell_length_b 10.433(2)
_cell_length_c 17.873(4)
_cell_measurement_reflns_used 1834
_cell_measurement_temperature 296(2)
_cell_measurement_theta_max 21.68
_cell_measurement_theta_min 2.26
_cell_volume 1909.0(7)
_computing_cell_refinement 'Bruker SAINT'
_computing_data_collection 'Bruker APEX2'
_computing_data_reduction 'Bruker SAINT'
_computing_molecular_graphics 'Bruker SHELXTL'
_computing_publication_material 'Bruker SHELXTL'
_computing_structure_refinement 'SHELXL-97 (Sheldrick, 2008)'
_computing_structure_solution 'Sir-92 (altomare et al., 1990)'
_diffrn_ambient_temperature 296(2)
_diffrn_measured_fraction_theta_full 0.989
_diffrn_measured_fraction_theta_max 0.989
_diffrn_measurement_device_type 'Bruker APEX-II CCD'
_diffrn_measurement_method '\f and \w scans'
_diffrn_radiation_monochromator graphite
_diffrn_radiation_source 'fine-focus sealed tube'
_diffrn_radiation_type MoK\a
_diffrn_radiation_wavelength 0.71073
_diffrn_reflns_av_R_equivalents 0.0753
_diffrn_reflns_av_sigmaI/netI 0.0916
_diffrn_reflns_limit_h_max 12
_diffrn_reflns_limit_h_min -13
_diffrn_reflns_limit_k_max 13
_diffrn_reflns_limit_k_min -13
_diffrn_reflns_limit_l_max 21
_diffrn_reflns_limit_l_min -22
_diffrn_reflns_number 15497
_diffrn_reflns_theta_full 27.34
_diffrn_reflns_theta_max 27.34
_diffrn_reflns_theta_min 2.22
_exptl_absorpt_coefficient_mu 1.182
_exptl_absorpt_correction_T_max 0.7455
_exptl_absorpt_correction_T_min 0.6061
_exptl_absorpt_correction_type multi-scan
_exptl_absorpt_process_details 'SADABS-2008/1 - Bruker AXS area detector scaling and absorption correction'
_exptl_crystal_colour blue
_exptl_crystal_density_diffrn 1.572
_exptl_crystal_density_method 'not measured'
_exptl_crystal_description Rectangular
_exptl_crystal_F_000 924
_exptl_crystal_size_max 0.12
_exptl_crystal_size_mid 0.09
_exptl_crystal_size_min 0.07
_refine_diff_density_max 0.344
_refine_diff_density_min -0.344
_refine_diff_density_rms 0.078
_refine_ls_extinction_method none
_refine_ls_goodness_of_fit_ref 0.990
_refine_ls_hydrogen_treatment none
_refine_ls_matrix_type full
_refine_ls_number_parameters 271
_refine_ls_number_reflns 4267
_refine_ls_number_restraints 0
_refine_ls_restrained_S_all 0.990
_refine_ls_R_factor_all 0.1045
_refine_ls_R_factor_gt 0.0477
_refine_ls_shift/su_max 0.001
_refine_ls_shift/su_mean 0.000
_refine_ls_structure_factor_coef Fsqd
_refine_ls_weighting_details 'calc w=1/[\s^2^(Fo^2^)+(0.0428P)^2^+0.0000P] where P=(Fo^2^+2Fc^2^)/3'
_refine_ls_weighting_scheme calc
_refine_ls_wR_factor_gt 0.0943
_refine_ls_wR_factor_ref 0.1140
_reflns_number_gt 2485
_reflns_number_total 4267
_reflns_threshold_expression >2sigma(I)
_cod_data_source_file c4ra08680e2.cif
_cod_data_source_block CuL
_cod_depositor_comments
;
The following automatic conversions were performed:

'_symmetry_cell_setting' value 'Monoclinic' changed to 'monoclinic'
according to
/usr/data/users/saulius/crontab/automatic-downloads/rss-feeds/RSC/lib/dictionaries/cif_core.dic
dictionary named 'cif_core.dic' version 2.4.2 from
2011-04-26.

'_exptl_absorpt_correction_type' value 'Multi-scan'
changed to 'multi-scan' according to
/usr/data/users/saulius/crontab/automatic-downloads/rss-feeds/RSC/lib/dictionaries/cif_core.dic
dictionary named 'cif_core.dic' version 2.4.2 from 2011-04-26.

Automatic conversion script
Id: cif_fix_values 2281 2013-09-26 08:29:07Z andrius 
;
_cod_original_sg_symbol_H-M 'P 21/n'
_cod_database_code 7217802

loop_
_symmetry_equiv_pos_as_xyz
'x, y, z'
'-x+1/2, y+1/2, -z+1/2'
'-x, -y, -z'
'x-1/2, -y-1/2, z-1/2'

loop_
_atom_site_label
_atom_site_type_symbol
_atom_site_fract_x
_atom_site_fract_y
_atom_site_fract_z
_atom_site_U_iso_or_equiv
_atom_site_adp_type
_atom_site_occupancy
_atom_site_symmetry_multiplicity
_atom_site_calc_flag
_atom_site_refinement_flags
C1 C 1.1370(3) 0.9908(3) -0.11479(18) 0.0285(8) Uani 1 1 d .
C2 C 1.0917(4) 1.0481(3) -0.1823(2) 0.0354(9) Uani 1 1 d .
H2 H 1.0170 1.0987 -0.1842 0.042 Uiso 1 1 calc R
C3 C 1.1570(4) 1.0304(4) -0.2461(2) 0.0422(10) Uani 1 1 d .
H3 H 1.1256 1.0690 -0.2907 0.051 Uiso 1 1 calc R
C4 C 1.2684(4) 0.9561(4) -0.2448(2) 0.0454(10) Uani 1 1 d .
H4 H 1.3102 0.9432 -0.2886 0.054 Uiso 1 1 calc R
C5 C 1.3171(4) 0.9015(3) -0.1793(2) 0.0387(9) Uani 1 1 d .
H5 H 1.3933 0.8531 -0.1784 0.046 Uiso 1 1 calc R
C6 C 1.2527(3) 0.9177(3) -0.11266(19) 0.0297(8) Uani 1 1 d .
C7 C 1.3164(4) 0.8605(3) -0.0467(2) 0.0333(9) Uani 1 1 d .
H7 H 1.3999 0.8280 -0.0511 0.040 Uiso 1 1 calc R
C8 C 1.3526(4) 0.8005(3) 0.0799(2) 0.0329(8) Uani 1 1 d .
C9 C 1.4812(4) 0.8382(3) 0.0914(2) 0.0413(10) Uani 1 1 d .
H9 H 1.5182 0.8889 0.0558 0.050 Uiso 1 1 calc R
C10 C 1.5556(4) 0.8019(4) 0.1550(2) 0.0477(10) Uani 1 1 d .
H10 H 1.6428 0.8263 0.1617 0.057 Uiso 1 1 calc R
C11 C 1.5008(4) 0.7294(4) 0.2085(2) 0.0495(11) Uani 1 1 d .
H11 H 1.5497 0.7092 0.2528 0.059 Uiso 1 1 calc R
C12 C 1.3743(4) 0.6865(4) 0.1973(2) 0.0463(10) Uani 1 1 d .
H12 H 1.3393 0.6356 0.2335 0.056 Uiso 1 1 calc R
C13 C 1.2975(4) 0.7186(3) 0.1321(2) 0.0347(9) Uani 1 1 d .
C14 C 1.1642(4) 0.6705(3) 0.1164(2) 0.0359(9) Uani 1 1 d .
C15 C 0.9951(4) 0.5397(3) 0.0998(2) 0.0375(9) Uani 1 1 d .
C16 C 0.9084(5) 0.4376(4) 0.0926(2) 0.0520(12) Uani 1 1 d .
H16 H 0.9330 0.3553 0.1078 0.062 Uiso 1 1 calc R
C17 C 0.7848(5) 0.4636(4) 0.0619(2) 0.0578(13) Uani 1 1 d .
H17 H 0.7242 0.3973 0.0573 0.069 Uiso 1 1 calc R
C18 C 0.7466(4) 0.5857(4) 0.0374(2) 0.0535(11) Uani 1 1 d .
H18 H 0.6619 0.5991 0.0166 0.064 Uiso 1 1 calc R
C19 C 0.8333(4) 0.6872(4) 0.0437(2) 0.0437(10) Uani 1 1 d .
H19 H 0.8086 0.7690 0.0276 0.052 Uiso 1 1 calc R
C20 C 0.9585(4) 0.6623(3) 0.0748(2) 0.0342(9) Uani 1 1 d .
C21 C 1.2018(4) 0.4390(3) 0.1578(2) 0.0601(13) Uani 1 1 d .
H21A H 1.1671 0.3607 0.1363 0.090 Uiso 1 1 calc R
H21B H 1.1975 0.4367 0.2112 0.090 Uiso 1 1 calc R
H21C H 1.2911 0.4486 0.1461 0.090 Uiso 1 1 calc R
N1 N 1.2701(3) 0.8498(2) 0.01775(16) 0.0298(7) Uani 1 1 d .
N2 N 1.1248(3) 0.5478(3) 0.12668(16) 0.0393(8) Uani 1 1 d .
N3 N 1.0665(3) 0.7425(3) 0.08610(16) 0.0326(7) Uani 1 1 d .
N4 N 1.2993(3) 1.1033(3) 0.1269(2) 0.0437(8) Uani 1 1 d .
O1 O 1.0713(2) 1.0077(2) -0.05328(12) 0.0316(6) Uani 1 1 d .
O2 O 1.1921(3) 1.0437(3) 0.13040(16) 0.0597(8) Uani 1 1 d .
O3 O 1.3552(3) 1.1432(4) 0.18568(19) 0.0803(11) Uani 1 1 d .
O4 O 1.3458(3) 1.1204(3) 0.06627(17) 0.0616(8) Uani 1 1 d .
Cu1 Cu 1.09979(4) 0.91265(4) 0.04212(2) 0.03188(15) Uani 1 1 d .

loop_
_atom_site_aniso_label
_atom_site_aniso_U_11
_atom_site_aniso_U_22
_atom_site_aniso_U_33
_atom_site_aniso_U_23
_atom_site_aniso_U_13
_atom_site_aniso_U_12
C1 0.032(2) 0.0242(17) 0.031(2) -0.0023(15) 0.0114(16) -0.0070(16)
C2 0.038(2) 0.037(2) 0.032(2) 0.0032(16) 0.0084(17) -0.0013(18)
C3 0.050(3) 0.051(2) 0.026(2) 0.0035(17) 0.0036(19) -0.005(2)
C4 0.052(3) 0.055(2) 0.031(2) -0.0012(19) 0.0208(19) -0.005(2)
C5 0.037(2) 0.043(2) 0.039(2) -0.0023(18) 0.0172(18) -0.0004(19)
C6 0.030(2) 0.0269(17) 0.033(2) 0.0010(15) 0.0111(15) -0.0035(18)
C7 0.032(2) 0.0252(17) 0.044(2) 0.0013(16) 0.0150(18) 0.0005(17)
C8 0.033(2) 0.0289(18) 0.037(2) -0.0024(16) 0.0067(17) 0.0039(18)
C9 0.042(2) 0.037(2) 0.045(3) 0.0060(18) 0.0051(19) 0.000(2)
C10 0.043(3) 0.043(2) 0.056(3) 0.000(2) 0.003(2) 0.004(2)
C11 0.054(3) 0.048(2) 0.045(3) 0.0009(19) -0.004(2) 0.013(2)
C12 0.054(3) 0.041(2) 0.046(3) 0.0074(19) 0.017(2) 0.010(2)
C13 0.041(2) 0.0292(18) 0.035(2) 0.0045(16) 0.0096(17) 0.0059(18)
C14 0.052(3) 0.0276(18) 0.031(2) 0.0021(15) 0.0188(18) 0.002(2)
C15 0.052(3) 0.0311(19) 0.032(2) -0.0011(16) 0.0208(19) -0.003(2)
C16 0.076(3) 0.034(2) 0.049(3) -0.0078(18) 0.027(2) -0.005(2)
C17 0.077(4) 0.044(3) 0.055(3) -0.018(2) 0.027(3) -0.026(3)
C18 0.052(3) 0.055(3) 0.054(3) -0.016(2) 0.010(2) -0.014(3)
C19 0.049(3) 0.039(2) 0.045(3) -0.0046(18) 0.015(2) -0.007(2)
C20 0.039(2) 0.0297(19) 0.036(2) -0.0034(16) 0.0168(18) -0.0024(18)
C21 0.082(3) 0.036(2) 0.065(3) 0.016(2) 0.022(3) 0.013(2)
N1 0.0314(17) 0.0298(15) 0.0294(17) 0.0029(12) 0.0096(13) -0.0011(14)
N2 0.056(2) 0.0257(15) 0.0380(19) 0.0069(13) 0.0191(16) 0.0042(16)
N3 0.0356(18) 0.0279(15) 0.0358(18) 0.0021(13) 0.0121(14) 0.0000(15)
N4 0.036(2) 0.044(2) 0.052(2) -0.0100(17) 0.0081(18) 0.0077(17)
O1 0.0348(14) 0.0337(13) 0.0275(14) 0.0043(10) 0.0095(11) 0.0045(12)
O2 0.0448(18) 0.074(2) 0.063(2) -0.0304(16) 0.0211(15) -0.0187(17)
O3 0.050(2) 0.128(3) 0.063(2) -0.034(2) 0.0081(17) -0.016(2)
O4 0.067(2) 0.0662(19) 0.054(2) 0.0103(15) 0.0199(17) -0.0014(17)
Cu1 0.0347(3) 0.0294(2) 0.0332(3) 0.00557(19) 0.01341(19) 0.0029(2)

loop_
_atom_type_symbol
_atom_type_description
_atom_type_scat_dispersion_real
_atom_type_scat_dispersion_imag
_atom_type_scat_source
C C 0.0033 0.0016 'International Tables Vol C Tables 4.2.6.8 and 6.1.1.4'
H H 0.0000 0.0000 'International Tables Vol C Tables 4.2.6.8 and 6.1.1.4'
N N 0.0061 0.0033 'International Tables Vol C Tables 4.2.6.8 and 6.1.1.4'
O O 0.0106 0.0060 'International Tables Vol C Tables 4.2.6.8 and 6.1.1.4'
Cu Cu 0.3201 1.2651 'International Tables Vol C Tables 4.2.6.8 and 6.1.1.4'

loop_
_geom_angle_atom_site_label_1
_geom_angle_atom_site_label_2
_geom_angle_atom_site_label_3
_geom_angle
_geom_angle_site_symmetry_1
_geom_angle_site_symmetry_3
O1 C1 C2 119.8(3) . .
O1 C1 C6 121.4(3) . .
C2 C1 C6 118.8(3) . .
C3 C2 C1 120.5(4) . .
C3 C2 H2 119.8 . .
C1 C2 H2 119.8 . .
C2 C3 C4 121.0(4) . .
C2 C3 H3 119.5 . .
C4 C3 H3 119.5 . .
C5 C4 C3 120.0(4) . .
C5 C4 H4 120.0 . .
C3 C4 H4 120.0 . .
C4 C5 C6 120.6(4) . .
C4 C5 H5 119.7 . .
C6 C5 H5 119.7 . .
C1 C6 C5 119.2(3) . .
C1 C6 C7 125.4(3) . .
C5 C6 C7 115.4(3) . .
N1 C7 C6 126.7(3) . .
N1 C7 H7 116.7 . .
C6 C7 H7 116.7 . .
C9 C8 C13 119.9(3) . .
C9 C8 N1 121.0(3) . .
C13 C8 N1 118.9(3) . .
C10 C9 C8 120.8(4) . .
C10 C9 H9 119.6 . .
C8 C9 H9 119.6 . .
C11 C10 C9 119.8(4) . .
C11 C10 H10 120.1 . .
C9 C10 H10 120.1 . .
C10 C11 C12 120.7(4) . .
C10 C11 H11 119.7 . .
C12 C11 H11 119.7 . .
C11 C12 C13 120.8(4) . .
C11 C12 H12 119.6 . .
C13 C12 H12 119.6 . .
C12 C13 C8 117.8(4) . .
C12 C13 C14 122.6(3) . .
C8 C13 C14 119.6(3) . .
N3 C14 N2 111.3(3) . .
N3 C14 C13 123.2(3) . .
N2 C14 C13 125.4(4) . .
N2 C15 C16 132.3(4) . .
N2 C15 C20 106.5(3) . .
C16 C15 C20 121.1(4) . .
C17 C16 C15 117.0(4) . .
C17 C16 H16 121.5 . .
C15 C16 H16 121.5 . .
C16 C17 C18 122.4(4) . .
C16 C17 H17 118.8 . .
C18 C17 H17 118.8 . .
C19 C18 C17 120.6(4) . .
C19 C18 H18 119.7 . .
C17 C18 H18 119.7 . .
C18 C19 C20 117.5(4) . .
C18 C19 H19 121.3 . .
C20 C19 H19 121.3 . .
C19 C20 N3 130.6(3) . .
C19 C20 C15 121.3(4) . .
N3 C20 C15 108.1(3) . .
N2 C21 H21A 109.5 . .
N2 C21 H21B 109.5 . .
H21A C21 H21B 109.5 . .
N2 C21 H21C 109.5 . .
H21A C21 H21C 109.5 . .
H21B C21 H21C 109.5 . .
C7 N1 C8 119.2(3) . .
C7 N1 Cu1 124.7(3) . .
C8 N1 Cu1 115.8(2) . .
C14 N2 C15 107.4(3) . .
C14 N2 C21 128.5(4) . .
C15 N2 C21 124.1(3) . .
C14 N3 C20 106.7(3) . .
C14 N3 Cu1 121.2(2) . .
C20 N3 Cu1 129.7(2) . .
O4 N4 O3 121.1(4) . .
O4 N4 O2 120.6(4) . .
O3 N4 O2 118.4(3) . .
C1 O1 Cu1 130.1(2) . 3_775
C1 O1 Cu1 126.1(2) . .
Cu1 O1 Cu1 101.61(10) 3_775 .
N4 O2 Cu1 125.9(2) . .
N1 Cu1 O1 171.42(10) . 3_775
N1 Cu1 O1 93.13(10) . .
O1 Cu1 O1 78.39(10) 3_775 .
N1 Cu1 N3 88.32(11) . .
O1 Cu1 N3 99.03(10) 3_775 .
O1 Cu1 N3 140.65(11) . .
N1 Cu1 O2 91.30(11) . .
O1 Cu1 O2 90.32(10) 3_775 .
O1 Cu1 O2 109.20(11) . .
N3 Cu1 O2 110.08(12) . .
N1 Cu1 Cu1 132.20(9) . 3_775
O1 Cu1 Cu1 39.30(6) 3_775 3_775
O1 Cu1 Cu1 39.08(6) . 3_775
N3 Cu1 Cu1 126.95(9) . 3_775
O2 Cu1 Cu1 102.49(8) . 3_775

loop_
_geom_bond_atom_site_label_1
_geom_bond_atom_site_label_2
_geom_bond_distance
_geom_bond_site_symmetry_2
C1 O1 1.342(4) .
C1 C2 1.395(5) .
C1 C6 1.411(4) .
C2 C3 1.377(5) .
C2 H2 0.9300 .
C3 C4 1.380(5) .
C3 H3 0.9300 .
C4 C5 1.364(5) .
C4 H4 0.9300 .
C5 C6 1.413(4) .
C5 H5 0.9300 .
C6 C7 1.436(5) .
C7 N1 1.282(4) .
C7 H7 0.9300 .
C8 C9 1.379(5) .
C8 C13 1.413(5) .
C8 N1 1.441(4) .
C9 C10 1.375(5) .
C9 H9 0.9300 .
C10 C11 1.371(5) .
C10 H10 0.9300 .
C11 C12 1.374(5) .
C11 H11 0.9300 .
C12 C13 1.398(5) .
C12 H12 0.9300 .
C13 C14 1.466(5) .
C14 N3 1.335(4) .
C14 N2 1.358(4) .
C15 N2 1.385(5) .
C15 C16 1.387(5) .
C15 C20 1.398(5) .
C16 C17 1.372(6) .
C16 H16 0.9300 .
C17 C18 1.394(6) .
C17 H17 0.9300 .
C18 C19 1.382(5) .
C18 H18 0.9300 .
C19 C20 1.386(5) .
C19 H19 0.9300 .
C20 N3 1.392(4) .
C21 N2 1.469(5) .
C21 H21A 0.9600 .
C21 H21B 0.9600 .
C21 H21C 0.9600 .
N1 Cu1 1.946(3) .
N3 Cu1 1.982(3) .
N4 O4 1.229(4) .
N4 O3 1.232(4) .
N4 O2 1.269(4) .
O1 Cu1 1.966(2) 3_775
O1 Cu1 1.976(2) .
O2 Cu1 2.245(3) .
Cu1 O1 1.966(2) 3_775
Cu1 Cu1 3.0550(9) 3_775

loop_
_geom_torsion_atom_site_label_1
_geom_torsion_atom_site_label_2
_geom_torsion_atom_site_label_3
_geom_torsion_atom_site_label_4
_geom_torsion
_geom_torsion_site_symmetry_1
_geom_torsion_site_symmetry_4
O1 C1 C2 C3 -179.2(3) . .
C6 C1 C2 C3 1.9(5) . .
C1 C2 C3 C4 -0.2(6) . .
C2 C3 C4 C5 -1.6(6) . .
C3 C4 C5 C6 1.5(6) . .
O1 C1 C6 C5 179.1(3) . .
C2 C1 C6 C5 -1.9(5) . .
O1 C1 C6 C7 -3.5(5) . .
C2 C1 C6 C7 175.4(3) . .
C4 C5 C6 C1 0.3(5) . .
C4 C5 C6 C7 -177.3(3) . .
C1 C6 C7 N1 11.2(6) . .
C5 C6 C7 N1 -171.4(3) . .
C13 C8 C9 C10 -2.9(5) . .
N1 C8 C9 C10 173.0(3) . .
C8 C9 C10 C11 -1.4(6) . .
C9 C10 C11 C12 3.8(6) . .
C10 C11 C12 C13 -1.7(6) . .
C11 C12 C13 C8 -2.5(5) . .
C11 C12 C13 C14 177.3(3) . .
C9 C8 C13 C12 4.8(5) . .
N1 C8 C13 C12 -171.2(3) . .
C9 C8 C13 C14 -175.1(3) . .
N1 C8 C13 C14 8.9(5) . .
C12 C13 C14 N3 139.7(4) . .
C8 C13 C14 N3 -40.4(5) . .
C12 C13 C14 N2 -43.9(5) . .
C8 C13 C14 N2 136.0(4) . .
N2 C15 C16 C17 -179.0(4) . .
C20 C15 C16 C17 -1.9(5) . .
C15 C16 C17 C18 1.2(6) . .
C16 C17 C18 C19 -0.4(6) . .
C17 C18 C19 C20 0.2(6) . .
C18 C19 C20 N3 177.8(3) . .
C18 C19 C20 C15 -0.8(5) . .
N2 C15 C20 C19 179.5(3) . .
C16 C15 C20 C19 1.7(5) . .
N2 C15 C20 N3 0.6(4) . .
C16 C15 C20 N3 -177.2(3) . .
C6 C7 N1 C8 -174.1(3) . .
C6 C7 N1 Cu1 -1.2(5) . .
C9 C8 N1 C7 42.0(5) . .
C13 C8 N1 C7 -142.0(3) . .
C9 C8 N1 Cu1 -131.6(3) . .
C13 C8 N1 Cu1 44.4(4) . .
N3 C14 N2 C15 1.4(4) . .
C13 C14 N2 C15 -175.3(3) . .
N3 C14 N2 C21 179.6(3) . .
C13 C14 N2 C21 2.8(6) . .
C16 C15 N2 C14 176.2(4) . .
C20 C15 N2 C14 -1.2(4) . .
C16 C15 N2 C21 -2.0(6) . .
C20 C15 N2 C21 -179.4(3) . .
N2 C14 N3 C20 -1.1(4) . .
C13 C14 N3 C20 175.8(3) . .
N2 C14 N3 Cu1 -165.4(2) . .
C13 C14 N3 Cu1 11.4(4) . .
C19 C20 N3 C14 -178.5(4) . .
C15 C20 N3 C14 0.3(4) . .
C19 C20 N3 Cu1 -16.0(5) . .
C15 C20 N3 Cu1 162.8(2) . .
C2 C1 O1 Cu1 8.6(4) . 3_775
C6 C1 O1 Cu1 -172.5(2) . 3_775
C2 C1 O1 Cu1 168.7(2) . .
C6 C1 O1 Cu1 -12.4(4) . .
O4 N4 O2 Cu1 19.2(5) . .
O3 N4 O2 Cu1 -160.7(3) . .
C7 N1 Cu1 O1 -9.8(3) . .
C8 N1 Cu1 O1 163.4(2) . .
C7 N1 Cu1 N3 130.9(3) . .
C8 N1 Cu1 N3 -55.9(2) . .
C7 N1 Cu1 O2 -119.1(3) . .
C8 N1 Cu1 O2 54.1(2) . .
C7 N1 Cu1 Cu1 -10.9(3) . 3_775
C8 N1 Cu1 Cu1 162.31(18) . 3_775
C1 O1 Cu1 N1 16.7(3) . .
Cu1 O1 Cu1 N1 -178.71(11) 3_775 .
C1 O1 Cu1 O1 -164.6(3) . 3_775
Cu1 O1 Cu1 O1 0.0 3_775 3_775
C1 O1 Cu1 N3 -74.5(3) . .
Cu1 O1 Cu1 N3 90.12(17) 3_775 .
C1 O1 Cu1 O2 109.2(3) . .
Cu1 O1 Cu1 O2 -86.24(11) 3_775 .
C1 O1 Cu1 Cu1 -164.6(3) . 3_775
C14 N3 Cu1 N1 29.5(3) . .
C20 N3 Cu1 N1 -130.9(3) . .
C14 N3 Cu1 O1 -154.9(2) . 3_775
C20 N3 Cu1 O1 44.7(3) . 3_775
C14 N3 Cu1 O1 122.4(3) . .
C20 N3 Cu1 O1 -38.0(3) . .
C14 N3 Cu1 O2 -61.2(3) . .
C20 N3 Cu1 O2 138.4(3) . .
C14 N3 Cu1 Cu1 174.5(2) . 3_775
C20 N3 Cu1 Cu1 14.1(3) . 3_775
N4 O2 Cu1 N1 35.9(3) . .
N4 O2 Cu1 O1 -135.6(3) . 3_775
N4 O2 Cu1 O1 -57.8(3) . .
N4 O2 Cu1 N3 124.6(3) . .
N4 O2 Cu1 Cu1 -97.9(3) . 3_775
